data_1506935
loop_
_publ_author_name
'Yagi, Kazunari'
'Shinokubo, Hiroshi'
'Oshima, Koichiro'

_publ_section_title
;
 Synthesis of silyl aziridines and alpha-amino acylsilanes with
 silyldibromomethyllithium.
;
_journal_issue 23
_journal_name_full 'Organic letters'
_journal_page_first 4339
_journal_page_last 4341
_journal_paper_doi 10.1021/ol048092a
_journal_volume 6
_journal_year 2004
_chemical_formula_moiety 'C26 H31 N Si '
_chemical_formula_sum 'C26 H31 N Si'
_chemical_formula_weight 385.62
_space_group_IT_number 61
_symmetry_cell_setting orthorhombic
_symmetry_Int_Tables_number 61
_symmetry_space_group_name_Hall '-P 2ac 2ab'
_symmetry_space_group_name_H-M 'P b c a'
_cell_angle_alpha 90
_cell_angle_beta 90
_cell_angle_gamma 90
_cell_formula_units_Z 8
_cell_length_a 11.17(1)
_cell_length_b 16.42(1)
_cell_length_c 24.14(2)
_cell_measurement_reflns_used 30081
_cell_measurement_temperature 123.1
_cell_measurement_theta_max 27.5
_cell_measurement_theta_min 3.0
_cell_volume 4428(6)
_computing_cell_refinement PROCESS-AUTO
_computing_data_collection PROCESS-AUTO
_computing_data_reduction CrystalStructure
_computing_publication_material 'CrystalStructure 3.6.0'
_computing_structure_refinement CRYSTALS
_computing_structure_solution SIR97
_diffrn_detector_area_resol_mean 10.00
_diffrn_measured_fraction_theta_full 0.9959
_diffrn_measured_fraction_theta_max 0.9959
_diffrn_measurement_device_type 'Rigaku RAXIS-RAPID'
_diffrn_measurement_method \w
_diffrn_radiation_type 'Mo K\a'
_diffrn_radiation_wavelength 0.7107
_diffrn_reflns_av_R_equivalents 0.030
_diffrn_reflns_limit_h_max 14
_diffrn_reflns_limit_h_min -14
_diffrn_reflns_limit_k_max 21
_diffrn_reflns_limit_k_min -19
_diffrn_reflns_limit_l_max 30
_diffrn_reflns_limit_l_min -31
_diffrn_reflns_number 40818
_diffrn_reflns_theta_full 27.48
_diffrn_reflns_theta_max 27.48
_exptl_absorpt_coefficient_mu 0.117
_exptl_absorpt_correction_type none
_exptl_crystal_colour colorless
_exptl_crystal_density_diffrn 1.157
_exptl_crystal_density_method 'not measured'
_exptl_crystal_description prism
_exptl_crystal_F_000 1664.00
_exptl_crystal_size_max 0.60
_exptl_crystal_size_mid 0.50
_exptl_crystal_size_min 0.30
_refine_diff_density_max 4.40
_refine_diff_density_min -4.09
_refine_ls_extinction_method none
_refine_ls_goodness_of_fit_ref 1.168
_refine_ls_hydrogen_treatment refall
_refine_ls_number_parameters 284
_refine_ls_number_reflns 21704
_refine_ls_R_factor_gt 0.0540
_refine_ls_shift/su_max 0.0000
_refine_ls_structure_factor_coef F
_refine_ls_weighting_details 'w = 1/[0.0010Fo^2^ + 3.0000\s(Fo^2^) + 0.5000]'
_refine_ls_weighting_scheme calc
_refine_ls_wR_factor_ref 0.0680
_reflns_number_gt 21704
_reflns_number_total 38586
_reflns_threshold_expression F^2^>2.0\s(F^2^)
_cod_data_source_file ol048092asi20040918_042504.cif
_cod_data_source_block '_silylaziridine'
_cod_original_cell_volume 4425(6)
_cod_original_formula_sum 'C26 H31 N Si '
_cod_database_code 1506935

loop_
_symmetry_equiv_pos_site_id
_symmetry_equiv_pos_as_xyz
1 +X,+Y,+Z
2 1/2-X,1/2+Y,+Z
3 +X,1/2-Y,1/2+Z
4 1/2-X,-Y,1/2+Z
5 -X,-Y,-Z
6 1/2+X,1/2-Y,-Z
7 -X,1/2+Y,1/2-Z
8 1/2+X,+Y,1/2-Z

loop_
_atom_site_label
_atom_site_type_symbol
_atom_site_fract_x
_atom_site_fract_y
_atom_site_fract_z
_atom_site_U_iso_or_equiv
_atom_site_adp_type
_atom_site_occupancy
_atom_site_symmetry_multiplicity
_atom_site_calc_flag
_atom_site_refinement_flags
Si(1) Si 0.89128(3) 0.20663(2) 0.56214(1) 0.01621(9) Uani 1.00 1 d .
N(1) N 0.75256(9) 0.32198(6) 0.62150(4) 0.0160(3) Uani 1.00 1 d .
C(1) C 0.8353(1) 0.24944(7) 0.63097(5) 0.0160(3) Uani 1.00 1 d .
C(2) C 0.8642(1) 0.33511(7) 0.65068(5) 0.0171(3) Uani 1.00 1 d .
C(3) C 0.9511(1) 0.39424(7) 0.62647(5) 0.0176(3) Uani 1.00 1 d .
C(4) C 0.9109(1) 0.45714(7) 0.59254(5) 0.0205(4) Uani 1.00 1 d .
C(5) C 0.9912(1) 0.51277(8) 0.57078(5) 0.0240(4) Uani 1.00 1 d .
C(6) C 1.1118(1) 0.50733(8) 0.58283(5) 0.0262(4) Uani 1.00 1 d .
C(7) C 1.1526(1) 0.44625(8) 0.61721(5) 0.0254(4) Uani 1.00 1 d .
C(8) C 1.0725(1) 0.39025(8) 0.63951(5) 0.0203(4) Uani 1.00 1 d .
C(9) C 0.6412(1) 0.33267(7) 0.64914(5) 0.0165(3) Uani 1.00 1 d .
C(10) C 0.6261(1) 0.39131(8) 0.68979(5) 0.0234(4) Uani 1.00 1 d .
C(11) C 0.5136(1) 0.40712(8) 0.71159(5) 0.0280(4) Uani 1.00 1 d .
C(12) C 0.4156(1) 0.36441(9) 0.69310(5) 0.0274(4) Uani 1.00 1 d .
C(13) C 0.4290(1) 0.30610(9) 0.65241(5) 0.0267(4) Uani 1.00 1 d .
C(14) C 0.5411(1) 0.29037(8) 0.63045(5) 0.0224(4) Uani 1.00 1 d .
C(15) C 0.8038(1) 0.19007(7) 0.67629(5) 0.0167(3) Uani 1.00 1 d .
C(16) C 0.7083(1) 0.13650(8) 0.67051(5) 0.0219(4) Uani 1.00 1 d .
C(17) C 0.6789(1) 0.08172(8) 0.71201(5) 0.0272(4) Uani 1.00 1 d .
C(18) C 0.7465(1) 0.07869(8) 0.75983(6) 0.0308(4) Uani 1.00 1 d .
C(19) C 0.8432(1) 0.12958(8) 0.76577(5) 0.0292(4) Uani 1.00 1 d .
C(20) C 0.8723(1) 0.18490(8) 0.72454(5) 0.0222(4) Uani 1.00 1 d .
C(21) C 0.9255(1) 0.29175(8) 0.51340(5) 0.0264(4) Uani 1.00 1 d .
C(22) C 0.7677(1) 0.14682(8) 0.52978(5) 0.0272(4) Uani 1.00 1 d .
C(23) C 1.0265(1) 0.13813(8) 0.57157(5) 0.0206(4) Uani 1.00 1 d .
C(24) C 1.1261(1) 0.18300(9) 0.60349(6) 0.0346(4) Uani 1.00 1 d .
C(25) C 1.0746(1) 0.11510(9) 0.51393(5) 0.0297(4) Uani 1.00 1 d .
C(26) C 0.9960(1) 0.05961(8) 0.60283(6) 0.0327(4) Uani 1.00 1 d .
H(1) H 0.8538 0.3418 0.6895 0.020 Uiso 1.00 1 c R
H(2) H 0.8281 0.4612 0.5841 0.023 Uiso 1.00 1 c R
H(3) H 0.9631 0.5553 0.5475 0.029 Uiso 1.00 1 c R
H(4) H 1.1664 0.5454 0.5674 0.032 Uiso 1.00 1 c R
H(5) H 1.2355 0.4426 0.6255 0.031 Uiso 1.00 1 c R
H(6) H 1.1006 0.3492 0.6640 0.023 Uiso 1.00 1 c R
H(7) H 0.6939 0.4208 0.7026 0.028 Uiso 1.00 1 c R
H(8) H 0.5043 0.4474 0.7396 0.034 Uiso 1.00 1 c R
H(9) H 0.3386 0.3753 0.7081 0.033 Uiso 1.00 1 c R
H(10) H 0.3613 0.2764 0.6397 0.031 Uiso 1.00 1 c R
H(11) H 0.5502 0.2507 0.6021 0.026 Uiso 1.00 1 c R
H(12) H 0.6625 0.1378 0.6373 0.027 Uiso 1.00 1 c R
H(13) H 0.6121 0.0465 0.7076 0.032 Uiso 1.00 1 c R
H(14) H 0.7264 0.0414 0.7884 0.037 Uiso 1.00 1 c R
H(15) H 0.8907 0.1270 0.7984 0.035 Uiso 1.00 1 c R
H(16) H 0.9392 0.2200 0.7290 0.026 Uiso 1.00 1 c R
H(17) H 0.8544 0.3072 0.4945 0.037 Uiso 1.00 1 c R
H(18) H 0.9558 0.3370 0.5335 0.038 Uiso 1.00 1 c R
H(19) H 0.9835 0.2742 0.4872 0.039 Uiso 1.00 1 c R
H(20) H 0.6929 0.1679 0.5417 0.036 Uiso 1.00 1 c R
H(21) H 0.7732 0.1510 0.4906 0.036 Uiso 1.00 1 c R
H(22) H 0.7741 0.0913 0.5404 0.036 Uiso 1.00 1 c R
H(23) H 1.0910 0.2214 0.6280 0.045 Uiso 1.00 1 c R
H(24) H 1.1769 0.2105 0.5781 0.046 Uiso 1.00 1 c R
H(25) H 1.1716 0.1447 0.6241 0.046 Uiso 1.00 1 c R
H(26) H 1.0577 0.1579 0.4886 0.041 Uiso 1.00 1 c R
H(27) H 1.1586 0.1066 0.5157 0.039 Uiso 1.00 1 c R
H(28) H 1.0364 0.0665 0.5018 0.040 Uiso 1.00 1 c R
H(29) H 1.0471 0.0168 0.5910 0.042 Uiso 1.00 1 c R
H(30) H 0.9150 0.0453 0.5956 0.042 Uiso 1.00 1 c R
H(31) H 1.0063 0.0683 0.6414 0.042 Uiso 1.00 1 c R

loop_
_atom_site_aniso_label
_atom_site_aniso_U_11
_atom_site_aniso_U_22
_atom_site_aniso_U_33
_atom_site_aniso_U_12
_atom_site_aniso_U_13
_atom_site_aniso_U_23
Si(1) 0.0153(2) 0.0168(2) 0.0165(2) 0.0003(2) 0.0010(1) 0.0000(1)
N(1) 0.0135(6) 0.0148(6) 0.0198(5) 0.0001(5) 0.0010(5) -0.0015(4)
C(1) 0.0131(7) 0.0154(7) 0.0196(7) 0.0004(6) -0.0005(5) 0.0019(5)
C(2) 0.0163(8) 0.0179(7) 0.0169(6) 0.0001(5) 0.0003(5) 0.0001(5)
C(3) 0.0194(8) 0.0164(7) 0.0170(6) -0.0013(6) 0.0016(5) -0.0037(5)
C(4) 0.0161(8) 0.0184(7) 0.0269(7) 0.0017(6) 0.0021(6) 0.0011(5)
C(5) 0.0244(8) 0.0178(7) 0.0298(8) 0.0024(6) 0.0026(6) 0.0033(6)
C(6) 0.0258(9) 0.0217(8) 0.0311(7) -0.0073(7) 0.0058(6) -0.0008(6)
C(7) 0.0158(8) 0.0315(8) 0.0291(8) -0.0035(6) -0.0024(6) -0.0016(6)
C(8) 0.0213(8) 0.0200(7) 0.0197(7) -0.0002(6) -0.0035(5) -0.0005(5)
C(9) 0.0177(8) 0.0158(7) 0.0159(6) -0.0002(5) 0.0016(5) 0.0049(5)
C(10) 0.0219(9) 0.0248(8) 0.0237(7) 0.0014(6) 0.0000(6) 0.0012(6)
C(11) 0.0323(9) 0.0288(8) 0.0228(7) 0.0124(7) 0.0042(6) 0.0006(6)
C(12) 0.0185(9) 0.0379(9) 0.0258(7) 0.0106(7) 0.0065(6) 0.0120(6)
C(13) 0.0167(8) 0.0363(9) 0.0272(7) -0.0009(7) -0.0015(6) 0.0085(7)
C(14) 0.0224(8) 0.0253(8) 0.0194(7) 0.0026(7) 0.0007(5) 0.0012(6)
C(15) 0.0177(7) 0.0139(7) 0.0184(6) 0.0028(5) 0.0052(5) -0.0003(5)
C(16) 0.0211(8) 0.0209(7) 0.0238(7) 0.0009(6) 0.0014(6) 0.0023(6)
C(17) 0.0288(9) 0.0213(8) 0.0316(8) -0.0050(6) 0.0118(7) 0.0017(6)
C(18) 0.046(1) 0.0204(8) 0.0263(8) 0.0000(7) 0.0111(7) 0.0062(6)
C(19) 0.043(1) 0.0248(8) 0.0197(7) 0.0039(7) -0.0016(7) 0.0028(6)
C(20) 0.0252(9) 0.0188(7) 0.0226(7) -0.0006(6) 0.0016(6) -0.0013(5)
C(21) 0.0316(9) 0.0275(8) 0.0202(7) 0.0002(7) 0.0078(6) -0.0004(6)
C(22) 0.0242(8) 0.0325(9) 0.0249(7) -0.0041(7) -0.0011(6) -0.0044(6)
C(23) 0.0205(8) 0.0190(7) 0.0223(7) 0.0028(6) -0.0023(6) -0.0022(6)
C(24) 0.0288(9) 0.0387(9) 0.0362(8) 0.0105(7) -0.0074(7) -0.0089(7)
C(25) 0.0272(9) 0.0308(9) 0.0311(8) 0.0080(7) 0.0009(6) -0.0027(7)
C(26) 0.038(1) 0.0257(8) 0.0344(8) 0.0126(7) 0.0027(7) 0.0025(7)

loop_
_atom_type_symbol
_atom_type_description
_atom_type_scat_dispersion_real
_atom_type_scat_dispersion_imag
_atom_type_scat_source
C C 0.003 0.002
;
International Tables for Crystallography
(1992, Vol. C, Tables 4.2.6.8 and 6.1.1.4)
;
H H 0.000 0.000
;
International Tables for Crystallography
(1992, Vol. C, Table 6.1.1.4)
;
N N 0.006 0.003
;
International Tables for Crystallography
(1992, Vol. C, Tables 4.2.6.8 and 6.1.1.4)
;
Si Si 0.082 0.070
;
International Tables for Crystallography
(1992, Vol. C, Tables 4.2.6.8 and 6.1.1.4)
;

loop_
_geom_angle_atom_site_label_1
_geom_angle_atom_site_label_2
_geom_angle_atom_site_label_3
_geom_angle
Si(1) C(1) N(1) 110.84(8)
Si(1) C(1) C(2) 122.91(9)
Si(1) C(1) C(15) 118.03(8)
C(21) Si(1) C(1) 109.87(5)
C(22) Si(1) C(1) 108.41(6)
C(23) Si(1) C(1) 112.01(5)
C(22) Si(1) C(21) 106.36(6)
C(23) Si(1) C(21) 110.90(6)
C(23) Si(1) C(22) 109.10(6)
Si(1) C(23) C(24) 110.56(9)
Si(1) C(23) C(25) 108.37(8)
Si(1) C(23) C(26) 112.36(9)
N(1) C(1) C(2) 56.84(7)
C(2) N(1) C(1) 61.42(8)
N(1) C(1) C(15) 118.2(1)
C(9) N(1) C(1) 123.78(9)
N(1) C(2) C(1) 61.75(8)
N(1) C(2) C(3) 117.8(1)
C(9) N(1) C(2) 120.4(1)
N(1) C(9) C(10) 121.6(1)
N(1) C(9) C(14) 119.3(1)
C(1) C(2) C(3) 128.2(1)
C(15) C(1) C(2) 114.9(1)
C(1) C(15) C(16) 121.0(1)
C(1) C(15) C(20) 121.2(1)
C(2) C(3) C(4) 120.2(1)
C(2) C(3) C(8) 120.9(1)
C(8) C(3) C(4) 118.8(1)
C(3) C(4) C(5) 120.2(1)
C(3) C(8) C(7) 120.5(1)
C(4) C(5) C(6) 120.6(1)
C(5) C(6) C(7) 119.8(1)
C(6) C(7) C(8) 120.1(1)
C(14) C(9) C(10) 118.6(1)
C(9) C(10) C(11) 120.6(1)
C(9) C(14) C(13) 120.6(1)
C(10) C(11) C(12) 120.2(1)
C(11) C(12) C(13) 119.9(1)
C(12) C(13) C(14) 120.0(1)
C(20) C(15) C(16) 117.8(1)
C(15) C(16) C(17) 121.3(1)
C(15) C(20) C(19) 120.7(1)
C(16) C(17) C(18) 119.9(1)
C(17) C(18) C(19) 119.7(1)
C(18) C(19) C(20) 120.6(1)
C(25) C(23) C(24) 108.5(1)
C(26) C(23) C(24) 108.5(1)
C(26) C(23) C(25) 108.4(1)
Si(1) C(21) H(17) 109.3494
Si(1) C(21) H(18) 109.7376
Si(1) C(21) H(19) 109.3246
Si(1) C(22) H(20) 109.3696
Si(1) C(22) H(21) 109.3661
Si(1) C(22) H(22) 109.6795
N(1) C(2) H(1) 112.9800
C(1) C(2) H(1) 112.9412
H(1) C(2) C(3) 112.9888
C(3) C(4) H(2) 119.5312
C(3) C(8) H(6) 119.7137
H(2) C(4) C(5) 120.2318
C(4) C(5) H(3) 119.6641
H(3) C(5) C(6) 119.6867
C(5) C(6) H(4) 120.1308
C(6) C(7) H(5) 119.6940
H(4) C(6) C(7) 120.1163
C(7) C(8) H(6) 119.8072
H(5) C(7) C(8) 120.2512
C(9) C(10) H(7) 119.1886
C(9) C(14) H(11) 119.3367
H(7) C(10) C(11) 120.2037
C(10) C(11) H(8) 119.9096
H(8) C(11) C(12) 119.8874
C(11) C(12) H(9) 120.1330
C(12) C(13) H(10) 119.9093
H(9) C(12) C(13) 119.9653
C(13) C(14) H(11) 120.0183
H(10) C(13) C(14) 120.0566
C(15) C(16) H(12) 118.9278
C(15) C(20) H(16) 119.2184
H(12) C(16) C(17) 119.7650
C(16) C(17) H(13) 119.9258
H(13) C(17) C(18) 120.1393
C(17) C(18) H(14) 120.1765
C(18) C(19) H(15) 119.8807
H(14) C(18) C(19) 120.1195
C(19) C(20) H(16) 120.0872
H(15) C(19) C(20) 119.5690
H(18) C(21) H(17) 109.4767
H(19) C(21) H(17) 109.4606
H(19) C(21) H(18) 109.4780
H(21) C(22) H(20) 109.4728
H(22) C(22) H(20) 109.4731
H(22) C(22) H(21) 109.4660
C(23) C(24) H(23) 109.3900
C(23) C(24) H(24) 109.6053
C(23) C(24) H(25) 109.4206
C(23) C(25) H(26) 109.3265
C(23) C(25) H(27) 109.9686
C(23) C(25) H(28) 109.1192
C(23) C(26) H(30) 109.2373
C(23) C(26) H(31) 109.2033
C(23) C(26) H(29) 109.9599
H(24) C(24) H(23) 109.4695
H(25) C(24) H(23) 109.4700
H(25) C(24) H(24) 109.4718
H(27) C(25) H(26) 109.4693
H(28) C(25) H(26) 109.4672
H(28) C(25) H(27) 109.4752
H(30) C(26) H(29) 109.4733
H(31) C(26) H(29) 109.4804
H(31) C(26) H(30) 109.4720

loop_
_geom_bond_atom_site_label_1
_geom_bond_atom_site_label_2
_geom_bond_distance
Si(1) C(1) 1.909(1)
Si(1) C(21) 1.866(1)
Si(1) C(22) 1.865(1)
Si(1) C(23) 1.897(1)
N(1) C(1) 1.524(2)
N(1) C(2) 1.449(2)
N(1) C(9) 1.422(2)
C(1) C(2) 1.520(2)
C(1) C(15) 1.507(2)
C(2) C(3) 1.492(2)
C(3) C(4) 1.392(2)
C(3) C(8) 1.393(2)
C(4) C(5) 1.384(2)
C(5) C(6) 1.380(2)
C(6) C(7) 1.379(2)
C(7) C(8) 1.391(2)
C(9) C(10) 1.385(2)
C(9) C(14) 1.391(2)
C(10) C(11) 1.387(2)
C(11) C(12) 1.374(2)
C(12) C(13) 1.380(2)
C(13) C(14) 1.384(2)
C(15) C(16) 1.390(2)
C(15) C(20) 1.396(2)
C(16) C(17) 1.385(2)
C(17) C(18) 1.380(2)
C(18) C(19) 1.373(2)
C(19) C(20) 1.386(2)
C(23) C(24) 1.540(2)
C(23) C(25) 1.538(2)
C(23) C(26) 1.532(2)
C(2) H(1) 0.9499
C(4) H(2) 0.9500
C(5) H(3) 0.9500
C(6) H(4) 0.9499
C(7) H(5) 0.9501
C(8) H(6) 0.9500
C(10) H(7) 0.9500
C(11) H(8) 0.9500
C(12) H(9) 0.9500
C(13) H(10) 0.9500
C(14) H(11) 0.9500
C(16) H(12) 0.9499
C(17) H(13) 0.9500
C(18) H(14) 0.9500
C(19) H(15) 0.9500
C(20) H(16) 0.9500
C(21) H(17) 0.9501
C(21) H(18) 0.9500
C(21) H(19) 0.9500
C(22) H(20) 0.9500
C(22) H(21) 0.9500
C(22) H(22) 0.9501
C(24) H(23) 0.9500
C(24) H(24) 0.9500
C(24) H(25) 0.9500
C(25) H(26) 0.9501
C(25) H(27) 0.9500
C(25) H(28) 0.9500
C(26) H(29) 0.9500
C(26) H(30) 0.9501
C(26) H(31) 0.9499

loop_
_geom_contact_atom_site_label_1
_geom_contact_atom_site_label_2
_geom_contact_distance
_geom_contact_site_symmetry_2
Si(1) N(1) 2.835(1) .
Si(1) C(2) 3.018(1) .
Si(1) C(3) 3.513(1) .
Si(1) C(15) 2.936(1) .
Si(1) C(16) 3.514(1) .
Si(1) C(24) 2.832(1) .
Si(1) C(25) 2.793(1) .
Si(1) C(26) 2.856(1) .
N(1) C(3) 2.518(2) .
N(1) C(4) 2.922(2) .
N(1) C(10) 2.451(2) .
N(1) C(14) 2.427(2) .
N(1) C(15) 2.601(2) .
N(1) C(16) 3.304(2) .
N(1) C(21) 3.284(2) .
C(1) C(3) 2.709(2) .
C(1) C(8) 3.522(2) .
C(1) C(9) 2.599(2) .
C(1) C(10) 3.591(2) .
C(1) C(14) 3.353(2) .
C(1) C(16) 2.522(2) .
C(1) C(20) 2.529(2) .
C(1) C(21) 3.090(2) .
C(1) C(22) 3.061(2) .
C(1) C(23) 3.156(2) .
C(1) C(24) 3.490(2) .
C(2) C(4) 2.501(2) .
C(2) C(8) 2.510(2) .
C(2) C(9) 2.492(2) .
C(2) C(10) 2.969(2) .
C(2) C(15) 2.551(2) .
C(2) C(20) 3.044(2) .
C(2) C(21) 3.457(2) .
C(3) C(5) 2.407(2) .
C(3) C(6) 2.789(2) .
C(3) C(7) 2.417(2) .
C(3) C(21) 3.219(2) .
C(4) C(6) 2.401(2) .
C(4) C(7) 2.770(2) .
C(4) C(8) 2.397(2) .
C(4) C(21) 3.324(2) .
C(5) C(7) 2.386(2) .
C(5) C(8) 2.761(2) .
C(6) C(8) 2.400(2) .
C(8) C(24) 3.562(2) .
C(9) C(11) 2.408(2) .
C(9) C(12) 2.784(2) .
C(9) C(13) 2.411(2) .
C(9) C(15) 3.035(2) .
C(9) C(16) 3.346(2) .
C(10) C(12) 2.394(2) .
C(10) C(13) 2.760(2) .
C(10) C(14) 2.387(2) .
C(11) C(13) 2.384(2) .
C(11) C(14) 2.758(2) .
C(12) C(14) 2.394(2) .
C(14) C(15) 3.542(2) .
C(14) C(16) 3.286(2) .
C(15) C(17) 2.420(2) .
C(15) C(18) 2.796(2) .
C(15) C(19) 2.417(2) .
C(15) C(26) 3.512(2) .
C(16) C(18) 2.394(2) .
C(16) C(19) 2.751(2) .
C(16) C(20) 2.385(2) .
C(16) C(22) 3.465(2) .
C(17) C(19) 2.381(2) .
C(17) C(20) 2.761(2) .
C(18) C(20) 2.396(2) .
C(21) C(22) 2.987(2) .
C(21) C(23) 3.099(2) .
C(21) C(24) 3.597(2) .
C(21) C(25) 3.344(2) .
C(22) C(23) 3.065(2) .
C(22) C(25) 3.488(2) .
C(22) C(26) 3.414(2) .
C(24) C(25) 2.499(2) .
C(24) C(26) 2.493(2) .
C(25) C(26) 2.491(2) .
Si(1) H(12) 3.3319 .
Si(1) H(17) 2.3580 .
Si(1) H(18) 2.3627 .
Si(1) H(19) 2.3576 .
Si(1) H(20) 2.3571 .
Si(1) H(21) 2.3571 .
Si(1) H(22) 2.3610 .
Si(1) H(23) 2.7501 .
Si(1) H(24) 3.2135 .
Si(1) H(26) 2.6918 .
Si(1) H(27) 3.5880 .
Si(1) H(28) 3.1677 .
Si(1) H(30) 2.7816 .
Si(1) H(31) 3.2353 .
N(1) H(1) 2.0188 .
N(1) H(2) 2.5985 .
N(1) H(7) 2.6253 .
N(1) H(11) 2.5876 .
N(1) H(12) 3.2100 .
N(1) H(17) 3.2773 .
N(1) H(18) 3.1193 .
N(1) H(20) 3.2474 .
C(1) H(1) 2.0826 .
C(1) H(6) 3.4787 .
C(1) H(11) 3.2593 .
C(1) H(12) 2.6660 .
C(1) H(16) 2.6790 .
C(1) H(17) 3.4334 .
C(1) H(18) 3.0691 .
C(1) H(20) 2.9927 .
C(1) H(22) 3.4617 .
C(1) H(23) 2.8938 .
C(1) H(30) 3.5715 .
C(1) H(31) 3.5428 .
C(2) H(2) 2.6522 .
C(2) H(6) 2.6694 .
C(2) H(7) 2.6779 .
C(2) H(16) 2.8006 .
C(2) H(18) 3.0084 .
C(2) H(23) 3.1929 .
C(3) H(1) 2.0578 .
C(3) H(2) 2.0360 .
C(3) H(3) 3.2624 .
C(3) H(5) 3.2745 .
C(3) H(6) 2.0384 .
C(3) H(7) 3.4381 .
C(3) H(13) 3.2529 65502
C(3) H(18) 2.4337 .
C(3) H(23) 3.2388 .
C(4) H(1) 3.0764 .
C(4) H(3) 2.0295 .
C(4) H(4) 3.2579 .
C(4) H(6) 3.2565 .
C(4) H(12) 3.2613 65502
C(4) H(13) 3.1509 65502
C(4) H(17) 3.4714 .
C(4) H(18) 2.4844 .
C(4) H(22) 3.2711 65502
C(5) H(2) 2.0351 .
C(5) H(4) 2.0304 .
C(5) H(5) 3.2431 .
C(5) H(12) 3.1212 65502
C(5) H(13) 3.5411 65502
C(5) H(18) 3.0481 .
C(5) H(20) 3.3481 65502
C(5) H(22) 3.3136 65502
C(6) H(2) 3.2580 .
C(6) H(3) 2.0261 .
C(6) H(5) 2.0255 .
C(6) H(6) 3.2549 .
C(6) H(18) 3.5027 .
C(7) H(3) 3.2428 .
C(7) H(4) 2.0295 .
C(7) H(6) 2.0375 .
C(7) H(9) 3.2376 65501
C(7) H(18) 3.4826 .
C(8) H(1) 2.8377 .
C(8) H(2) 3.2558 .
C(8) H(4) 3.2586 .
C(8) H(5) 2.0419 .
C(8) H(9) 3.4103 65501
C(8) H(18) 3.0018 .
C(8) H(23) 2.7929 .
C(8) H(24) 3.5024 .
C(9) H(1) 2.5703 .
C(9) H(2) 3.3578 .
C(9) H(7) 2.0257 .
C(9) H(8) 3.2628 .
C(9) H(10) 3.2675 .
C(9) H(11) 2.0329 .
C(9) H(12) 3.2212 .
C(10) H(1) 2.6694 .
C(10) H(2) 3.5938 .
C(10) H(8) 2.0349 .
C(10) H(9) 3.2528 .
C(10) H(11) 3.2444 .
C(10) H(30) 3.4310 65502
C(10) H(31) 3.4636 65502
C(11) H(7) 2.0378 .
C(11) H(9) 2.0255 .
C(11) H(10) 3.2410 .
C(11) H(29) 3.4883 65502
C(11) H(31) 3.1500 65502
C(12) H(5) 2.8900 45501
C(12) H(6) 3.5961 45501
C(12) H(7) 3.2513 .
C(12) H(8) 2.0230 .
C(12) H(10) 2.0281 .
C(12) H(11) 3.2511 .
C(12) H(29) 3.5356 65502
C(13) H(5) 3.1797 45501
C(13) H(8) 3.2415 .
C(13) H(9) 2.0286 .
C(13) H(11) 2.0332 .
C(14) H(7) 3.2445 .
C(14) H(9) 3.2516 .
C(14) H(10) 2.0336 .
C(14) H(12) 2.8534 .
C(14) H(20) 3.3907 .
C(15) H(1) 2.5729 .
C(15) H(11) 3.4965 .
C(15) H(12) 2.0281 .
C(15) H(13) 3.2727 .
C(15) H(15) 3.2705 .
C(15) H(16) 2.0359 .
C(15) H(20) 3.4946 .
C(15) H(23) 3.4506 .
C(15) H(30) 3.3143 .
C(15) H(31) 3.1326 .
C(16) H(2) 3.5776 64502
C(16) H(11) 3.0596 .
C(16) H(13) 2.0335 .
C(16) H(14) 3.2531 .
C(16) H(16) 3.2444 .
C(16) H(20) 3.1549 .
C(16) H(22) 3.3087 .
C(16) H(30) 3.2933 .
C(16) H(31) 3.5812 .
C(17) H(7) 3.0079 64502
C(17) H(12) 2.0318 .
C(17) H(14) 2.0306 .
C(17) H(15) 3.2388 .
C(18) H(7) 3.0118 64502
C(18) H(8) 3.5553 64502
C(18) H(12) 3.2496 .
C(18) H(13) 2.0303 .
C(18) H(15) 2.0219 .
C(18) H(16) 3.2517 .
C(19) H(8) 3.5005 64502
C(19) H(13) 3.2396 .
C(19) H(14) 2.0242 .
C(19) H(16) 2.0355 .
C(20) H(1) 2.7198 .
C(20) H(12) 3.2433 .
C(20) H(14) 3.2536 .
C(20) H(15) 2.0304 .
C(20) H(23) 3.4280 .
C(20) H(31) 3.1501 .
C(21) H(2) 3.4399 .
C(21) H(20) 3.3687 .
C(21) H(21) 2.9219 .
C(21) H(23) 3.5220 .
C(21) H(24) 3.4786 .
C(21) H(26) 2.7148 .
C(22) H(2) 3.4853 64502
C(22) H(3) 3.0143 64502
C(22) H(11) 3.4437 .
C(22) H(12) 2.8536 .
C(22) H(17) 2.9317 .
C(22) H(19) 3.3513 .
C(22) H(26) 3.3925 .
C(22) H(28) 3.3460 .
C(22) H(30) 2.8297 .
C(23) H(18) 3.4833 .
C(23) H(19) 3.0596 .
C(23) H(21) 3.4449 .
C(23) H(22) 3.0176 .
C(23) H(23) 2.0606 .
C(23) H(24) 2.0631 .
C(23) H(25) 2.0609 .
C(23) H(26) 2.0583 .
C(23) H(27) 2.0657 .
C(23) H(28) 2.0558 .
C(23) H(29) 2.0601 .
C(23) H(30) 2.0517 .
C(23) H(31) 2.0512 .
C(24) H(6) 3.1080 .
C(24) H(10) 3.1660 65501
C(24) H(18) 3.5870 .
C(24) H(19) 3.5565 .
C(24) H(26) 2.9056 .
C(24) H(27) 2.4903 .
C(24) H(28) 3.2678 .
C(24) H(29) 2.8842 .
C(24) H(30) 3.2714 .
C(24) H(31) 2.4842 .
C(25) H(19) 2.8755 .
C(25) H(21) 3.4631 .
C(25) H(22) 3.4391 .
C(25) H(23) 3.2658 .
C(25) H(24) 2.4809 .
C(25) H(25) 2.9131 .
C(25) H(29) 2.4824 .
C(25) H(30) 2.8937 .
C(25) H(31) 3.2623 .
C(26) H(22) 2.9460 .
C(26) H(23) 2.9250 .
C(26) H(24) 3.2523 .
C(26) H(25) 2.4628 .
C(26) H(26) 3.2680 .
C(26) H(27) 2.8850 .
C(26) H(28) 2.4818 .
H(2) C(16) 3.5776 65502
H(2) C(22) 3.4853 65502
H(3) C(22) 3.0143 65502
H(5) C(12) 2.8900 65501
H(5) C(13) 3.1797 65501
H(6) C(12) 3.5961 65501
H(7) C(17) 3.0079 65502
H(7) C(18) 3.0118 65502
H(8) C(18) 3.5553 65502
H(8) C(19) 3.5005 65502
H(9) C(7) 3.2376 45501
H(9) C(8) 3.4103 45501
H(10) C(24) 3.1660 45501
H(12) C(4) 3.2613 64502
H(12) C(5) 3.1212 64502
H(13) C(3) 3.2529 64502
H(13) C(4) 3.1509 64502
H(13) C(5) 3.5411 64502
H(20) C(5) 3.3481 64502
H(22) C(4) 3.2711 64502
H(22) C(5) 3.3136 64502
H(29) C(11) 3.4883 64502
H(29) C(12) 3.5356 64502
H(30) C(10) 3.4310 64502
H(31) C(10) 3.4636 64502
H(31) C(11) 3.1500 64502

loop_
_geom_torsion_atom_site_label_1
_geom_torsion_atom_site_label_2
_geom_torsion_atom_site_label_3
_geom_torsion_atom_site_label_4
_geom_torsion
C(21) Si(1) C(1) N(1) 39.68(9)
C(21) Si(1) C(1) C(2) -23.5(1)
C(21) Si(1) C(1) C(15) -179.41(8)
C(22) Si(1) C(1) N(1) -76.16(8)
C(22) Si(1) C(1) C(2) -139.36(9)
C(22) Si(1) C(1) C(15) 64.8(1)
C(23) Si(1) C(1) N(1) 163.40(6)
C(23) Si(1) C(1) C(2) 100.2(1)
C(23) Si(1) C(1) C(15) -55.7(1)
C(1) Si(1) C(23) C(24) -54.3(1)
C(1) Si(1) C(23) C(25) -173.16(8)
C(1) Si(1) C(23) C(26) 67.0(1)
C(21) Si(1) C(23) C(24) 68.84(9)
C(21) Si(1) C(23) C(25) -50.01(9)
C(21) Si(1) C(23) C(26) -169.81(8)
C(22) Si(1) C(23) C(24) -174.34(8)
C(22) Si(1) C(23) C(25) 66.81(9)
C(22) Si(1) C(23) C(26) -52.98(9)
C(2) N(1) C(1) Si(1) -116.47(9)
C(2) N(1) C(1) C(15) 102.7(1)
C(9) N(1) C(1) Si(1) 134.29(9)
C(9) N(1) C(1) C(2) -109.2(1)
C(9) N(1) C(1) C(15) -6.5(2)
C(1) N(1) C(2) C(3) 120.7(1)
C(9) N(1) C(2) C(1) 114.5(1)
C(9) N(1) C(2) C(3) -124.9(1)
C(1) N(1) C(9) C(10) 108.0(1)
C(1) N(1) C(9) C(14) -80.0(1)
C(2) N(1) C(9) C(10) 34.0(2)
C(2) N(1) C(9) C(14) -154.0(1)
Si(1) C(1) C(2) N(1) 94.8(1)
Si(1) C(1) C(2) C(3) -9.8(2)
N(1) C(1) C(2) C(3) -104.5(1)
C(15) C(1) C(2) N(1) -108.7(1)
C(15) C(1) C(2) C(3) 146.8(1)
Si(1) C(1) C(15) C(16) -65.8(1)
Si(1) C(1) C(15) C(20) 111.8(1)
N(1) C(1) C(15) C(16) 72.3(2)
N(1) C(1) C(15) C(20) -110.1(1)
C(2) C(1) C(15) C(16) 136.5(1)
C(2) C(1) C(15) C(20) -45.9(2)
N(1) C(2) C(3) C(4) 25.8(2)
N(1) C(2) C(3) C(8) -157.5(1)
C(1) C(2) C(3) C(4) 100.4(1)
C(1) C(2) C(3) C(8) -82.9(2)
C(2) C(3) C(4) C(5) 179.0(1)
C(8) C(3) C(4) C(5) 2.2(2)
C(2) C(3) C(8) C(7) -179.3(1)
C(4) C(3) C(8) C(7) -2.5(2)
C(3) C(4) C(5) C(6) -0.7(2)
C(4) C(5) C(6) C(7) -0.5(2)
C(5) C(6) C(7) C(8) 0.2(2)
C(6) C(7) C(8) C(3) 1.4(2)
N(1) C(9) C(10) C(11) 172.4(1)
C(14) C(9) C(10) C(11) 0.4(2)
N(1) C(9) C(14) C(13) -172.8(1)
C(10) C(9) C(14) C(13) -0.6(2)
C(9) C(10) C(11) C(12) 0.2(2)
C(10) C(11) C(12) C(13) -0.5(2)
C(11) C(12) C(13) C(14) 0.3(2)
C(12) C(13) C(14) C(9) 0.2(2)
C(1) C(15) C(16) C(17) 180.0(1)
C(20) C(15) C(16) C(17) 2.3(2)
C(1) C(15) C(20) C(19) -179.5(1)
C(16) C(15) C(20) C(19) -1.8(2)
C(15) C(16) C(17) C(18) -1.1(2)
C(16) C(17) C(18) C(19) -0.6(2)
C(17) C(18) C(19) C(20) 1.1(2)
C(18) C(19) C(20) C(15) 0.1(2)
